data_7230122
loop_
_publ_author_name
'Pan, Bochen'
'Dang, Leping'
'Wang, Zhanzhong'
'Jiang, Jun'
'Wei, Hongyuan'

_publ_section_title
;
 Preparation, crystal structure and solution-mediated phase transformation
 of a novel solid-state form of CL-20
;
_journal_issue 11
_journal_name_full CrystEngComm
_journal_page_first 1553
_journal_paper_doi 10.1039/C7CE02026K
_journal_volume 20
_journal_year 2018
_chemical_formula_sum 'C8 H9 N13 O12'
_chemical_formula_weight 479.28
_space_group_IT_number 15
_space_group_name_Hall '-C 2yc'
_space_group_name_H-M_alt 'C 1 2/c 1'
_symmetry_cell_setting monoclinic
_symmetry_space_group_name_Hall '-C 2yc'
_symmetry_space_group_name_H-M 'C 1 2/c 1'
_atom_sites_solution_hydrogens geom
_atom_sites_solution_primary direct
_atom_sites_solution_secondary difmap
_audit_creation_method SHELXL-97
_audit_update_record
;
2018-01-17 deposited with the CCDC.
2018-02-12 downloaded from the CCDC.
;
_cell_angle_alpha 90.00
_cell_angle_beta 130.51(3)
_cell_angle_gamma 90.00
_cell_formula_units_Z 8
_cell_length_a 29.746(6)
_cell_length_b 7.8121(16)
_cell_length_c 19.757(4)
_cell_measurement_reflns_used 11125
_cell_measurement_temperature 293(2)
_cell_measurement_theta_max 27.555
_cell_measurement_theta_min 3.205
_cell_volume 3491(2)
_computing_cell_refinement 'CrystalClear (Rigaku Inc., 2008)'
_computing_data_collection 'CrystalClear (Rigaku Inc., 2008)'
_computing_data_reduction 'CrystalClear (Rigaku Inc., 2008)'
_computing_molecular_graphics 'SHELXTL (Sheldrick, 1997)'
_computing_publication_material 'SHELXTL (Sheldrick, 1997)'
_computing_structure_refinement 'SHELXL-97 (Sheldrick, 1997)'
_computing_structure_solution 'SHELXS-97 (Sheldrick, 1990)'
_diffrn_ambient_temperature 293(2)
_diffrn_measured_fraction_theta_full 0.998
_diffrn_measured_fraction_theta_max 0.998
_diffrn_measurement_device_type 'rigaku r-axis rapid IP'
_diffrn_measurement_method oscillation
_diffrn_radiation_monochromator graphite
_diffrn_radiation_source 'fine-focus sealed tube'
_diffrn_radiation_type MoK\a
_diffrn_radiation_wavelength 0.71073
_diffrn_reflns_av_R_equivalents 0.0405
_diffrn_reflns_av_sigmaI/netI 0.0371
_diffrn_reflns_limit_h_max 36
_diffrn_reflns_limit_h_min -36
_diffrn_reflns_limit_k_max 7
_diffrn_reflns_limit_k_min -9
_diffrn_reflns_limit_l_max 23
_diffrn_reflns_limit_l_min -23
_diffrn_reflns_number 13800
_diffrn_reflns_theta_full 25.49
_diffrn_reflns_theta_max 25.49
_diffrn_reflns_theta_min 3.32
_exptl_absorpt_coefficient_mu 0.170
_exptl_absorpt_correction_T_max 0.9749
_exptl_absorpt_correction_T_min 0.9587
_exptl_absorpt_correction_type multi-scan
_exptl_absorpt_process_details 'SADABS (Sheldrick, 1996)'
_exptl_crystal_colour colorless
_exptl_crystal_density_diffrn 1.824
_exptl_crystal_density_method 'not measured'
_exptl_crystal_description prism
_exptl_crystal_F_000 1952
_exptl_crystal_size_max 0.25
_exptl_crystal_size_mid 0.20
_exptl_crystal_size_min 0.15
_refine_diff_density_max 0.242
_refine_diff_density_min -0.207
_refine_diff_density_rms 0.045
_refine_ls_extinction_coef 0.0087(9)
_refine_ls_extinction_expression Fc^*^=kFc[1+0.001xFc^2^\l^3^/sin(2\q)]^-1/4^
_refine_ls_extinction_method SHELXL
_refine_ls_goodness_of_fit_ref 1.029
_refine_ls_hydrogen_treatment mixed
_refine_ls_matrix_type full
_refine_ls_number_parameters 311
_refine_ls_number_reflns 3240
_refine_ls_number_restraints 0
_refine_ls_restrained_S_all 1.029
_refine_ls_R_factor_all 0.0479
_refine_ls_R_factor_gt 0.0392
_refine_ls_shift/su_max 0.094
_refine_ls_shift/su_mean 0.010
_refine_ls_structure_factor_coef Fsqd
_refine_ls_weighting_details 'calc w=1/[\s^2^(Fo^2^)+(0.1000P)^2^+0.0000P] where P=(Fo^2^+2Fc^2^)/3'
_refine_ls_weighting_scheme calc
_refine_ls_wR_factor_gt 0.1286
_refine_ls_wR_factor_ref 0.1350
_reflns_number_gt 2714
_reflns_number_total 3240
_reflns_threshold_expression >2sigma(I)
_cod_data_source_file c7ce02026k2.cif
_cod_data_source_block b
_cod_depositor_comments 'Adding full bibliography for 7230122.cif.'
_cod_original_cell_volume 3490.6(12)
_cod_original_sg_symbol_H-M C2/c
_cod_database_code 7230122

loop_
_symmetry_equiv_pos_as_xyz
'x, y, z'
'-x, y, -z+1/2'
'x+1/2, y+1/2, z'
'-x+1/2, y+1/2, -z+1/2'
'-x, -y, -z'
'x, -y, z-1/2'
'-x+1/2, -y+1/2, -z'
'x+1/2, -y+1/2, z-1/2'

loop_
_atom_site_label
_atom_site_type_symbol
_atom_site_fract_x
_atom_site_fract_y
_atom_site_fract_z
_atom_site_U_iso_or_equiv
_atom_site_adp_type
_atom_site_occupancy
_atom_site_symmetry_multiplicity
_atom_site_calc_flag
_atom_site_refinement_flags
O1 O -0.02944(6) -0.12233(18) 0.15242(9) 0.0512(4) Uani 1 1 d .
O2 O -0.03424(6) 0.15248(18) 0.14039(10) 0.0565(4) Uani 1 1 d .
O3 O 0.08534(8) 0.0994(2) 0.04631(10) 0.0709(5) Uani 1 1 d .
O4 O 0.01157(7) 0.1855(2) 0.03694(9) 0.0669(5) Uani 1 1 d .
O5 O 0.17075(6) -0.0376(2) 0.49184(8) 0.0529(4) Uani 1 1 d .
O6 O 0.18392(7) 0.23122(19) 0.48100(8) 0.0607(5) Uani 1 1 d .
O7 O 0.26291(6) -0.10476(18) 0.47032(8) 0.0525(4) Uani 1 1 d .
O8 O 0.27923(6) -0.1066(3) 0.37797(10) 0.0702(5) Uani 1 1 d .
O9 O 0.05699(7) -0.41091(19) 0.13695(10) 0.0617(5) Uani 1 1 d .
O10 O 0.13162(8) -0.3769(2) 0.14299(12) 0.0738(5) Uani 1 1 d .
O11 O 0.20524(7) 0.47175(18) 0.34973(10) 0.0576(4) Uani 1 1 d .
O12 O 0.24162(8) 0.3656(2) 0.29445(11) 0.0679(5) Uani 1 1 d .
C1 C 0.08560(7) -0.1327(2) 0.23701(10) 0.0331(4) Uani 1 1 d .
H1A H 0.0626 -0.2306 0.2309 0.040 Uiso 1 1 calc R
C2 C 0.14419(7) -0.1103(2) 0.33611(10) 0.0325(4) Uani 1 1 d .
H2A H 0.1471 -0.1967 0.3747 0.039 Uiso 1 1 calc R
C3 C 0.08002(7) 0.1809(2) 0.21573(10) 0.0339(4) Uani 1 1 d .
H3A H 0.0541 0.2793 0.1983 0.041 Uiso 1 1 calc R
C4 C 0.14015(7) 0.2002(2) 0.31393(10) 0.0316(4) Uani 1 1 d .
H4A H 0.1414 0.3093 0.3396 0.038 Uiso 1 1 calc R
C5 C 0.16457(7) -0.0916(2) 0.23672(10) 0.0373(4) Uani 1 1 d .
H5A H 0.1862 -0.1478 0.2210 0.045 Uiso 1 1 calc R
C6 C 0.16174(8) 0.1088(2) 0.22336(11) 0.0362(4) Uani 1 1 d .
H6A H 0.1821 0.1432 0.2017 0.043 Uiso 1 1 calc R
N13 N 0.07752(10) 0.5250(2) 0.31805(13) 0.0637(5) Uani 1 1 d .
N1 N 0.05183(6) 0.02308(18) 0.20804(9) 0.0373(4) Uani 1 1 d .
N2 N 0.10211(6) 0.17912(18) 0.16783(9) 0.0380(4) Uani 1 1 d .
N3 N 0.14542(6) 0.05957(18) 0.36517(8) 0.0341(3) Uani 1 1 d .
N4 N 0.18808(6) -0.14083(19) 0.32616(9) 0.0349(4) Uani 1 1 d .
N5 N 0.10476(6) -0.15878(18) 0.18469(9) 0.0361(4) Uani 1 1 d .
N6 N 0.18734(6) 0.19355(18) 0.30810(8) 0.0338(3) Uani 1 1 d .
N7 N -0.00833(6) 0.01666(19) 0.16265(9) 0.0363(4) Uani 1 1 d .
N8 N 0.06310(8) 0.1504(2) 0.07668(10) 0.0495(5) Uani 1 1 d .
N9 N 0.16930(6) 0.0861(2) 0.45326(9) 0.0399(4) Uani 1 1 d .
N10 N 0.24797(7) -0.1145(2) 0.39711(10) 0.0433(4) Uani 1 1 d .
N11 N 0.09794(8) -0.3314(2) 0.15387(10) 0.0463(4) Uani 1 1 d .
N12 N 0.21273(7) 0.3586(2) 0.31704(9) 0.0425(4) Uani 1 1 d .
C8 C 0.07964(9) 0.5206(2) 0.37773(13) 0.0462(5) Uani 1 1 d .
C7 C 0.08299(13) 0.5140(4) 0.45340(17) 0.0597(6) Uani 1 1 d .
H7A H 0.1089(15) 0.451(4) 0.492(2) 0.093(11) Uiso 1 1 d .
H7B H 0.048(2) 0.485(6) 0.437(3) 0.141(15) Uiso 1 1 d .
H7C H 0.0977(14) 0.607(4) 0.478(2) 0.087(10) Uiso 1 1 d .

loop_
_atom_site_aniso_label
_atom_site_aniso_U_11
_atom_site_aniso_U_22
_atom_site_aniso_U_33
_atom_site_aniso_U_23
_atom_site_aniso_U_13
_atom_site_aniso_U_12
O1 0.0360(7) 0.0479(9) 0.0590(8) 0.0010(6) 0.0261(6) -0.0110(6)
O2 0.0359(7) 0.0497(9) 0.0749(10) 0.0056(7) 0.0320(7) 0.0098(6)
O3 0.0735(11) 0.1030(14) 0.0405(8) -0.0074(7) 0.0389(8) -0.0208(9)
O4 0.0460(9) 0.0751(11) 0.0386(8) 0.0059(6) 0.0092(7) -0.0001(7)
O5 0.0583(9) 0.0631(10) 0.0414(7) 0.0084(6) 0.0341(7) -0.0009(7)
O6 0.0736(10) 0.0488(9) 0.0418(7) -0.0132(6) 0.0295(7) -0.0017(7)
O7 0.0418(7) 0.0635(9) 0.0332(7) 0.0059(5) 0.0159(6) 0.0015(6)
O8 0.0339(7) 0.1146(15) 0.0603(10) -0.0030(8) 0.0298(7) 0.0014(8)
O9 0.0680(10) 0.0434(9) 0.0608(9) -0.0162(6) 0.0361(8) -0.0169(7)
O10 0.0827(12) 0.0692(11) 0.0813(11) -0.0313(8) 0.0586(10) -0.0033(9)
O11 0.0567(9) 0.0380(8) 0.0746(10) -0.0112(6) 0.0411(8) -0.0136(6)
O12 0.0677(10) 0.0808(12) 0.0786(11) -0.0130(8) 0.0580(9) -0.0322(8)
C1 0.0310(8) 0.0295(9) 0.0372(9) 0.0006(6) 0.0214(7) -0.0007(6)
C2 0.0331(8) 0.0289(9) 0.0366(9) 0.0015(6) 0.0231(7) 0.0005(6)
C3 0.0311(8) 0.0284(9) 0.0380(9) 0.0033(6) 0.0205(7) 0.0006(6)
C4 0.0326(8) 0.0281(8) 0.0361(8) -0.0010(6) 0.0232(7) -0.0008(6)
C5 0.0344(9) 0.0453(11) 0.0354(9) -0.0050(6) 0.0240(8) -0.0003(7)
C6 0.0349(9) 0.0453(10) 0.0321(8) -0.0022(6) 0.0233(7) -0.0049(7)
N13 0.0863(15) 0.0455(11) 0.0813(13) 0.0119(9) 0.0642(12) 0.0116(9)
N1 0.0275(7) 0.0301(8) 0.0495(8) 0.0028(6) 0.0229(6) -0.0009(5)
N2 0.0356(8) 0.0420(9) 0.0314(7) 0.0035(5) 0.0194(6) -0.0039(6)
N3 0.0438(8) 0.0310(8) 0.0343(7) -0.0018(5) 0.0284(7) -0.0021(6)
N4 0.0283(7) 0.0376(8) 0.0336(7) -0.0012(5) 0.0178(6) 0.0030(5)
N5 0.0363(7) 0.0343(8) 0.0353(7) -0.0058(5) 0.0222(6) -0.0027(6)
N6 0.0321(7) 0.0351(8) 0.0354(7) -0.0022(5) 0.0225(6) -0.0062(5)
N7 0.0287(7) 0.0425(9) 0.0355(7) -0.0001(6) 0.0199(6) -0.0010(6)
N8 0.0474(10) 0.0548(11) 0.0309(8) 0.0033(6) 0.0185(8) -0.0113(7)
N9 0.0358(8) 0.0497(10) 0.0326(8) -0.0025(6) 0.0215(7) 0.0016(6)
N10 0.0307(8) 0.0469(10) 0.0409(9) 0.0025(6) 0.0182(7) 0.0044(6)
N11 0.0515(10) 0.0404(9) 0.0354(8) -0.0077(6) 0.0231(7) 0.0013(7)
N12 0.0360(8) 0.0450(9) 0.0382(8) 0.0014(6) 0.0204(7) -0.0096(6)
C8 0.0443(10) 0.0359(10) 0.0584(12) 0.0006(8) 0.0333(9) 0.0043(7)
C7 0.0517(14) 0.0685(17) 0.0536(13) -0.0041(12) 0.0318(11) 0.0008(12)

loop_
_atom_type_symbol
_atom_type_description
_atom_type_scat_dispersion_real
_atom_type_scat_dispersion_imag
_atom_type_scat_source
C C 0.0033 0.0016 'International Tables Vol C Tables 4.2.6.8 and 6.1.1.4'
H H 0.0000 0.0000 'International Tables Vol C Tables 4.2.6.8 and 6.1.1.4'
N N 0.0061 0.0033 'International Tables Vol C Tables 4.2.6.8 and 6.1.1.4'
O O 0.0106 0.0060 'International Tables Vol C Tables 4.2.6.8 and 6.1.1.4'

loop_
_geom_angle_atom_site_label_1
_geom_angle_atom_site_label_2
_geom_angle_atom_site_label_3
_geom_angle
N1 C1 N5 108.91(13)
N1 C1 C2 108.92(13)
N5 C1 C2 105.45(13)
N1 C1 H1A 111.1
N5 C1 H1A 111.1
C2 C1 H1A 111.1
N3 C2 N4 114.32(13)
N3 C2 C1 108.69(12)
N4 C2 C1 100.32(12)
N3 C2 H2A 111.0
N4 C2 H2A 111.0
C1 C2 H2A 111.0
N1 C3 N2 113.52(14)
N1 C3 C4 109.23(12)
N2 C3 C4 99.80(13)
N1 C3 H3A 111.3
N2 C3 H3A 111.3
C4 C3 H3A 111.3
N3 C4 N6 110.71(13)
N3 C4 C3 108.21(13)
N6 C4 C3 106.02(13)
N3 C4 H4A 110.6
N6 C4 H4A 110.6
C3 C4 H4A 110.6
N5 C5 N4 99.41(14)
N5 C5 C6 109.32(14)
N4 C5 C6 113.12(13)
N5 C5 H5A 111.5
N4 C5 H5A 111.5
C6 C5 H5A 111.5
N2 C6 N6 99.45(14)
N2 C6 C5 113.95(14)
N6 C6 C5 108.89(13)
N2 C6 H6A 111.3
N6 C6 H6A 111.3
C5 C6 H6A 111.3
N7 N1 C1 120.05(13)
N7 N1 C3 121.10(13)
C1 N1 C3 118.22(14)
N8 N2 C6 119.92(16)
N8 N2 C3 119.56(14)
C6 N2 C3 110.81(13)
N9 N3 C4 119.87(13)
N9 N3 C2 119.53(13)
C4 N3 C2 117.61(13)
N10 N4 C5 118.11(15)
N10 N4 C2 120.77(14)
C5 N4 C2 110.53(13)
N11 N5 C5 114.09(14)
N11 N5 C1 114.30(14)
C5 N5 C1 107.74(12)
N12 N6 C6 112.56(13)
N12 N6 C4 113.88(13)
C6 N6 C4 106.74(13)
O1 N7 O2 126.07(15)
O1 N7 N1 117.01(14)
O2 N7 N1 116.84(14)
O3 N8 O4 128.21(17)
O3 N8 N2 115.48(17)
O4 N8 N2 116.24(19)
O6 N9 O5 127.25(15)
O6 N9 N3 116.32(15)
O5 N9 N3 116.36(15)
O7 N10 O8 127.60(16)
O7 N10 N4 116.74(16)
O8 N10 N4 115.65(15)
O9 N11 O10 127.28(17)
O9 N11 N5 116.07(17)
O10 N11 N5 116.50(17)
O11 N12 O12 126.62(17)
O11 N12 N6 117.30(16)
O12 N12 N6 115.99(17)
N13 C8 C7 179.3(2)
C8 C7 H7A 112(2)
C8 C7 H7B 111(3)
H7A C7 H7B 112(4)
C8 C7 H7C 103(2)
H7A C7 H7C 100(3)
H7B C7 H7C 119(4)

loop_
_geom_bond_atom_site_label_1
_geom_bond_atom_site_label_2
_geom_bond_distance
O1 N7 1.204(2)
O2 N7 1.214(2)
O3 N8 1.213(2)
O4 N8 1.216(2)
O5 N9 1.214(2)
O6 N9 1.210(2)
O7 N10 1.209(2)
O8 N10 1.212(2)
O9 N11 1.205(2)
O10 N11 1.206(2)
O11 N12 1.198(2)
O12 N12 1.200(2)
C1 N1 1.439(2)
C1 N5 1.483(2)
C1 C2 1.571(2)
C1 H1A 0.9800
C2 N3 1.437(2)
C2 N4 1.461(2)
C2 H2A 0.9800
C3 N1 1.442(2)
C3 N2 1.461(2)
C3 C4 1.574(2)
C3 H3A 0.9800
C4 N3 1.432(2)
C4 N6 1.482(2)
C4 H4A 0.9800
C5 N5 1.457(2)
C5 N4 1.468(2)
C5 C6 1.580(3)
C5 H5A 0.9800
C6 N2 1.457(2)
C6 N6 1.471(2)
C6 H6A 0.9800
N13 C8 1.139(3)
N1 N7 1.387(2)
N2 N8 1.388(2)
N3 N9 1.404(2)
N4 N10 1.391(2)
N5 N11 1.439(2)
N6 N12 1.446(2)
C8 C7 1.433(3)
C7 H7A 0.80(3)
C7 H7B 0.90(5)
C7 H7C 0.82(3)

loop_
_geom_torsion_atom_site_label_1
_geom_torsion_atom_site_label_2
_geom_torsion_atom_site_label_3
_geom_torsion_atom_site_label_4
_geom_torsion
N1 C1 C2 N3 -0.87(18)
N5 C1 C2 N3 115.89(14)
N1 C1 C2 N4 -121.10(14)
N5 C1 C2 N4 -4.34(15)
N1 C3 C4 N3 -3.63(18)
N2 C3 C4 N3 -122.92(14)
N1 C3 C4 N6 115.18(15)
N2 C3 C4 N6 -4.11(15)
N5 C5 C6 N2 3.10(19)
N4 C5 C6 N2 -106.66(16)
N5 C5 C6 N6 113.09(15)
N4 C5 C6 N6 3.34(19)
N5 C1 N1 N7 111.53(16)
C2 C1 N1 N7 -133.95(15)
N5 C1 N1 C3 -59.54(18)
C2 C1 N1 C3 54.99(19)
N2 C3 N1 N7 -113.16(17)
C4 C3 N1 N7 136.45(15)
N2 C3 N1 C1 57.81(18)
C4 C3 N1 C1 -52.59(19)
N6 C6 N2 N8 171.76(13)
C5 C6 N2 N8 -72.58(19)
N6 C6 N2 C3 -42.36(16)
C5 C6 N2 C3 73.30(17)
N1 C3 N2 N8 59.00(19)
C4 C3 N2 N8 175.09(14)
N1 C3 N2 C6 -87.01(16)
C4 C3 N2 C6 29.08(16)
N6 C4 N3 N9 103.07(16)
C3 C4 N3 N9 -141.14(14)
N6 C4 N3 C2 -57.29(18)
C3 C4 N3 C2 58.50(18)
N4 C2 N3 N9 -105.46(16)
C1 C2 N3 N9 143.42(14)
N4 C2 N3 C4 54.97(19)
C1 C2 N3 C4 -56.16(18)
N5 C5 N4 N10 173.51(13)
C6 C5 N4 N10 -70.68(19)
N5 C5 N4 C2 -41.47(17)
C6 C5 N4 C2 74.34(17)
N3 C2 N4 N10 56.4(2)
C1 C2 N4 N10 172.50(13)
N3 C2 N4 C5 -87.53(16)
C1 C2 N4 C5 28.55(16)
N4 C5 N5 N11 -91.47(15)
C6 C5 N5 N11 149.86(14)
N4 C5 N5 C1 36.58(16)
C6 C5 N5 C1 -82.09(16)
N1 C1 N5 N11 -136.06(14)
C2 C1 N5 N11 107.17(14)
N1 C1 N5 C5 96.01(15)
C2 C1 N5 C5 -20.76(16)
N2 C6 N6 N12 -88.51(15)
C5 C6 N6 N12 152.02(14)
N2 C6 N6 C4 37.13(15)
C5 C6 N6 C4 -82.33(16)
N3 C4 N6 N12 -139.06(13)
C3 C4 N6 N12 103.80(13)
N3 C4 N6 C6 96.10(15)
C3 C4 N6 C6 -21.04(16)
C1 N1 N7 O1 2.8(2)
C3 N1 N7 O1 173.58(15)
C1 N1 N7 O2 179.67(15)
C3 N1 N7 O2 -9.5(2)
C6 N2 N8 O3 -15.5(2)
C3 N2 N8 O3 -158.39(17)
C6 N2 N8 O4 167.28(16)
C3 N2 N8 O4 24.4(2)
C4 N3 N9 O6 0.7(2)
C2 N3 N9 O6 160.64(15)
C4 N3 N9 O5 177.76(15)
C2 N3 N9 O5 -22.3(2)
C5 N4 N10 O7 157.86(15)
C2 N4 N10 O7 16.5(2)
C5 N4 N10 O8 -23.2(2)
C2 N4 N10 O8 -164.48(17)
C5 N5 N11 O9 156.73(15)
C1 N5 N11 O9 32.1(2)
C5 N5 N11 O10 -27.4(2)
C1 N5 N11 O10 -152.03(16)
C6 N6 N12 O11 140.10(16)
C4 N6 N12 O11 18.4(2)
C6 N6 N12 O12 -43.2(2)
C4 N6 N12 O12 -164.90(15)
